data_4118767
loop_
_publ_author_name
'Johannes Belmar'
'Raymond L. Funk'

_publ_section_title
;
 Total Synthesis of (\+-)-Communesin F via a Cycloaddition with
 Indol-2-one
;
_journal_name_full 'Journal of the American Chemical Society'
_journal_page_first 16941
_journal_page_last 16943
_journal_paper_doi 10.1021/ja307277w
_journal_volume 134
_journal_year 2012
_chemical_formula_moiety 'C30 H37 N3 O4'
_chemical_formula_sum 'C30 H37 N3 O4'
_chemical_formula_weight 503.63
_chemical_name_systematic
; 
 ? 
;
_space_group_IT_number 14
_symmetry_cell_setting monoclinic
_symmetry_space_group_name_Hall '-P 2ybc'
_symmetry_space_group_name_H-M 'P 1 21/c 1'
_atom_sites_solution_hydrogens geom
_atom_sites_solution_primary direct
_atom_sites_solution_secondary difmap
_audit_creation_method SHELXL-97
_cell_angle_alpha 90.00
_cell_angle_beta 99.079(10)
_cell_angle_gamma 90.00
_cell_formula_units_Z 4
_cell_length_a 15.598(6)
_cell_length_b 14.092(5)
_cell_length_c 12.888(4)
_cell_measurement_reflns_used 2423
_cell_measurement_temperature 298(2)
_cell_measurement_theta_max 27.143
_cell_measurement_theta_min 2.648
_cell_volume 2797.4(17)
_computing_cell_refinement 'Bruker SMART'
_computing_data_collection 'Bruker SMART'
_computing_data_reduction 'Bruker SAINT'
_computing_molecular_graphics 'Bruker SHELXTL'
_computing_publication_material 'Bruker SHELXTL'
_computing_structure_refinement 'SHELXL-97 (Sheldrick, 1997)'
_computing_structure_solution 'SHELXS-97 (Sheldrick, 1990)'
_diffrn_ambient_temperature 298(2)
_diffrn_measured_fraction_theta_full 0.987
_diffrn_measured_fraction_theta_max 0.987
_diffrn_measurement_device_type 'CCD area detector'
_diffrn_measurement_method 'phi and omega scans'
_diffrn_radiation_monochromator graphite
_diffrn_radiation_source 'fine-focus sealed tube'
_diffrn_radiation_type MoK\a
_diffrn_radiation_wavelength 0.71073
_diffrn_reflns_av_R_equivalents 0.0537
_diffrn_reflns_av_sigmaI/netI 0.0700
_diffrn_reflns_limit_h_max 20
_diffrn_reflns_limit_h_min -20
_diffrn_reflns_limit_k_max 18
_diffrn_reflns_limit_k_min -18
_diffrn_reflns_limit_l_max 17
_diffrn_reflns_limit_l_min -11
_diffrn_reflns_number 20706
_diffrn_reflns_theta_full 28.34
_diffrn_reflns_theta_max 28.34
_diffrn_reflns_theta_min 1.96
_exptl_absorpt_coefficient_mu 0.080
_exptl_absorpt_correction_T_max 0.9937
_exptl_absorpt_correction_T_min 0.9827
_exptl_absorpt_correction_type multi-scan
_exptl_absorpt_process_details SADABS
_exptl_crystal_colour colorless
_exptl_crystal_density_diffrn 1.196
_exptl_crystal_description block
_exptl_crystal_F_000 1080
_exptl_crystal_size_max 0.22
_exptl_crystal_size_mid 0.18
_exptl_crystal_size_min 0.08
_refine_diff_density_max 0.185
_refine_diff_density_min -0.186
_refine_diff_density_rms 0.040
_refine_ls_extinction_method none
_refine_ls_goodness_of_fit_ref 1.037
_refine_ls_hydrogen_treatment noref
_refine_ls_matrix_type full
_refine_ls_number_parameters 341
_refine_ls_number_reflns 6875
_refine_ls_number_restraints 0
_refine_ls_restrained_S_all 1.037
_refine_ls_R_factor_all 0.1352
_refine_ls_R_factor_gt 0.0639
_refine_ls_shift/su_max 0.000
_refine_ls_shift/su_mean 0.000
_refine_ls_structure_factor_coef Fsqd
_refine_ls_weighting_details 'calc w=1/[\s^2^(Fo^2^)+(0.0651P)^2^+0.0397P] where P=(Fo^2^+2Fc^2^)/3'
_refine_ls_weighting_scheme calc
_refine_ls_wR_factor_gt 0.1335
_refine_ls_wR_factor_ref 0.1577
_reflns_number_gt 3606
_reflns_number_total 6875
_reflns_threshold_expression >2sigma(I)
_cod_data_source_file ja307277w_si_003.cif
_cod_data_source_block jub5m
_cod_original_cell_volume 2797.4(16)
_cod_database_code 4118767

loop_
_symmetry_equiv_pos_as_xyz
'x, y, z'
'-x, y+1/2, -z+1/2'
'-x, -y, -z'
'x, -y-1/2, z-1/2'

loop_
_atom_site_label
_atom_site_type_symbol
_atom_site_fract_x
_atom_site_fract_y
_atom_site_fract_z
_atom_site_U_iso_or_equiv
_atom_site_adp_type
_atom_site_occupancy
_atom_site_symmetry_multiplicity
_atom_site_calc_flag
_atom_site_refinement_flags
C1 C 0.45715(13) 0.18799(14) 0.49285(16) 0.0382(5) Uani 1 1 d .
C2 C 0.52282(14) 0.20105(17) 0.43277(18) 0.0479(6) Uani 1 1 d .
H2 H 0.5301 0.1563 0.3818 0.058 Uiso 1 1 calc R
C3 C 0.57748(16) 0.27850(19) 0.4466(2) 0.0609(7) Uani 1 1 d .
H3 H 0.6217 0.2850 0.4065 0.073 Uiso 1 1 calc R
C4 C 0.56594(18) 0.3467(2) 0.5208(2) 0.0685(8) Uani 1 1 d .
H4 H 0.6013 0.4001 0.5289 0.082 Uiso 1 1 calc R
C5 C 0.50237(16) 0.33536(16) 0.58228(19) 0.0553(7) Uani 1 1 d .
H5 H 0.4948 0.3814 0.6317 0.066 Uiso 1 1 calc R
C6 C 0.44899(14) 0.25530(15) 0.57130(16) 0.0400(5) Uani 1 1 d .
C7 C 0.32901(14) 0.16643(14) 0.62866(16) 0.0391(5) Uani 1 1 d .
H7 H 0.2744 0.1892 0.6483 0.047 Uiso 1 1 calc R
C8 C 0.37240(18) 0.09738(18) 0.80708(18) 0.0619(7) Uani 1 1 d .
H8A H 0.3176 0.1069 0.8305 0.093 Uiso 1 1 calc R
H8B H 0.4083 0.1524 0.8238 0.093 Uiso 1 1 calc R
H8C H 0.4007 0.0428 0.8416 0.093 Uiso 1 1 calc R
C9 C 0.30238(14) 0.00977(14) 0.65137(17) 0.0404(5) Uani 1 1 d .
C10 C 0.28168(17) -0.07130(16) 0.70157(19) 0.0546(7) Uani 1 1 d .
H10 H 0.3060 -0.0835 0.7709 0.065 Uiso 1 1 calc R
C11 C 0.22384(18) -0.13398(17) 0.6460(2) 0.0607(7) Uani 1 1 d .
H11 H 0.2098 -0.1898 0.6780 0.073 Uiso 1 1 calc R
C12 C 0.18645(17) -0.11505(16) 0.5437(2) 0.0545(7) Uani 1 1 d .
H12 H 0.1466 -0.1579 0.5089 0.065 Uiso 1 1 calc R
C13 C 0.20682(14) -0.03288(14) 0.49063(17) 0.0390(5) Uani 1 1 d .
C14 C 0.26682(13) 0.02981(13) 0.54566(16) 0.0345(5) Uani 1 1 d .
C15 C 0.30929(13) 0.12297(13) 0.51810(16) 0.0335(5) Uani 1 1 d .
C16 C 0.40028(13) 0.10047(13) 0.48528(16) 0.0338(5) Uani 1 1 d .
H16 H 0.4292 0.0552 0.5371 0.041 Uiso 1 1 calc R
C17 C 0.39056(13) 0.05132(15) 0.37991(18) 0.0363(5) Uani 1 1 d .
C18 C 0.38397(19) -0.10076(18) 0.3006(2) 0.0676(8) Uani 1 1 d .
H18A H 0.3316 -0.0847 0.2542 0.101 Uiso 1 1 calc R
H18B H 0.3823 -0.1664 0.3200 0.101 Uiso 1 1 calc R
H18C H 0.4331 -0.0898 0.2657 0.101 Uiso 1 1 calc R
C19 C 0.25552(13) 0.19310(14) 0.44209(17) 0.0406(5) Uani 1 1 d .
H19A H 0.2477 0.2513 0.4797 0.049 Uiso 1 1 calc R
H19B H 0.2879 0.2086 0.3860 0.049 Uiso 1 1 calc R
C20 C 0.16717(13) 0.15549(14) 0.39414(17) 0.0418(5) Uani 1 1 d .
H20A H 0.1339 0.1404 0.4495 0.050 Uiso 1 1 calc R
H20B H 0.1360 0.2038 0.3497 0.050 Uiso 1 1 calc R
C21 C 0.16042(13) -0.02244(14) 0.37765(17) 0.0384(5) Uani 1 1 d .
H21 H 0.1838 -0.0711 0.3356 0.046 Uiso 1 1 calc R
C22 C 0.06411(14) -0.03930(16) 0.36800(17) 0.0459(6) Uani 1 1 d .
H22 H 0.0331 0.0071 0.3974 0.055 Uiso 1 1 calc R
C23 C 0.01753(15) -0.11149(17) 0.32315(19) 0.0509(6) Uani 1 1 d .
C24 C 0.0552(2) -0.19525(19) 0.2754(3) 0.0873(10) Uani 1 1 d .
H24A H 0.1170 -0.1882 0.2826 0.131 Uiso 1 1 calc R
H24B H 0.0311 -0.1993 0.2022 0.131 Uiso 1 1 calc R
H24C H 0.0416 -0.2520 0.3106 0.131 Uiso 1 1 calc R
C25 C -0.07959(17) -0.1152(2) 0.3198(2) 0.0750(9) Uani 1 1 d .
H25A H -0.0984 -0.0592 0.3522 0.112 Uiso 1 1 calc R
H25B H -0.0944 -0.1703 0.3569 0.112 Uiso 1 1 calc R
H25C H -0.1077 -0.1184 0.2480 0.112 Uiso 1 1 calc R
C26 C 0.18091(14) 0.08410(15) 0.22832(18) 0.0423(5) Uani 1 1 d .
C27 C 0.17978(18) 0.00102(17) 0.06131(19) 0.0537(6) Uani 1 1 d .
C28 C 0.1640(2) -0.10303(19) 0.0331(2) 0.0864(10) Uani 1 1 d .
H28A H 0.2072 -0.1413 0.0751 0.130 Uiso 1 1 calc R
H28B H 0.1673 -0.1123 -0.0399 0.130 Uiso 1 1 calc R
H28C H 0.1074 -0.1212 0.0464 0.130 Uiso 1 1 calc R
C29 C 0.26945(18) 0.0314(2) 0.0441(2) 0.0677(8) Uani 1 1 d .
H29A H 0.2798 0.0956 0.0679 0.102 Uiso 1 1 calc R
H29B H 0.2734 0.0277 -0.0294 0.102 Uiso 1 1 calc R
H29C H 0.3121 -0.0096 0.0829 0.102 Uiso 1 1 calc R
C30 C 0.1084(2) 0.0635(2) 0.0032(2) 0.0828(9) Uani 1 1 d .
H30A H 0.0559 0.0542 0.0319 0.124 Uiso 1 1 calc R
H30B H 0.0987 0.0470 -0.0700 0.124 Uiso 1 1 calc R
H30C H 0.1257 0.1289 0.0109 0.124 Uiso 1 1 calc R
N1 N 0.35827(12) 0.08240(12) 0.69428(13) 0.0421(5) Uani 1 1 d .
N2 N 0.17636(11) 0.07025(11) 0.33169(14) 0.0394(4) Uani 1 1 d .
N3 N 0.38883(12) 0.24303(12) 0.63798(14) 0.0465(5) Uani 1 1 d .
H3N H 0.3875 0.2837 0.6875 0.056 Uiso 1 1 calc R
O1 O 0.39140(10) -0.04266(10) 0.39375(11) 0.0505(4) Uani 1 1 d .
O2 O 0.38294(10) 0.08872(11) 0.29501(12) 0.0504(4) Uani 1 1 d .
O3 O 0.17560(10) 0.00105(10) 0.17524(11) 0.0473(4) Uani 1 1 d .
O4 O 0.18849(11) 0.16167(11) 0.18981(12) 0.0549(4) Uani 1 1 d .

loop_
_atom_site_aniso_label
_atom_site_aniso_U_11
_atom_site_aniso_U_22
_atom_site_aniso_U_33
_atom_site_aniso_U_23
_atom_site_aniso_U_13
_atom_site_aniso_U_12
C1 0.0396(13) 0.0380(12) 0.0382(13) 0.0062(10) 0.0097(10) -0.0015(10)
C2 0.0459(14) 0.0574(15) 0.0426(14) 0.0058(11) 0.0134(11) -0.0055(12)
C3 0.0522(16) 0.0745(18) 0.0593(18) 0.0099(14) 0.0187(13) -0.0192(13)
C4 0.0696(19) 0.0685(18) 0.0673(19) 0.0038(15) 0.0099(15) -0.0348(15)
C5 0.0660(17) 0.0485(14) 0.0512(16) -0.0026(12) 0.0084(13) -0.0213(12)
C6 0.0429(13) 0.0411(12) 0.0358(13) 0.0060(10) 0.0061(10) -0.0038(10)
C7 0.0439(13) 0.0358(11) 0.0404(13) -0.0018(10) 0.0148(10) -0.0038(10)
C8 0.088(2) 0.0608(16) 0.0372(15) -0.0040(12) 0.0110(14) -0.0111(14)
C9 0.0484(13) 0.0384(12) 0.0371(13) 0.0014(10) 0.0147(10) -0.0050(10)
C10 0.0739(18) 0.0498(14) 0.0404(14) 0.0106(12) 0.0104(13) -0.0095(13)
C11 0.083(2) 0.0444(14) 0.0555(18) 0.0104(13) 0.0146(15) -0.0172(13)
C12 0.0695(17) 0.0446(14) 0.0506(17) 0.0009(12) 0.0126(13) -0.0193(12)
C13 0.0430(13) 0.0350(11) 0.0414(13) 0.0005(10) 0.0136(10) -0.0038(10)
C14 0.0398(12) 0.0305(10) 0.0354(12) 0.0006(9) 0.0132(9) -0.0013(9)
C15 0.0375(12) 0.0307(10) 0.0341(12) 0.0004(9) 0.0108(9) -0.0008(9)
C16 0.0386(12) 0.0326(11) 0.0315(12) 0.0039(9) 0.0095(9) 0.0012(9)
C17 0.0351(12) 0.0352(12) 0.0401(14) 0.0008(10) 0.0104(10) 0.0034(9)
C18 0.087(2) 0.0522(15) 0.0603(18) -0.0213(13) 0.0000(15) 0.0162(14)
C19 0.0448(13) 0.0304(11) 0.0473(14) 0.0000(10) 0.0099(11) 0.0003(10)
C20 0.0410(13) 0.0378(12) 0.0475(14) -0.0015(10) 0.0101(10) 0.0051(10)
C21 0.0409(13) 0.0335(11) 0.0430(14) -0.0012(10) 0.0131(10) -0.0040(9)
C22 0.0478(14) 0.0468(13) 0.0465(14) -0.0058(11) 0.0180(11) -0.0060(11)
C23 0.0513(15) 0.0540(15) 0.0499(15) -0.0074(12) 0.0164(12) -0.0138(12)
C24 0.084(2) 0.0668(19) 0.117(3) -0.0356(18) 0.0336(19) -0.0270(16)
C25 0.0556(18) 0.096(2) 0.076(2) -0.0150(17) 0.0178(15) -0.0262(15)
C26 0.0428(13) 0.0397(13) 0.0463(15) 0.0030(11) 0.0131(11) 0.0003(10)
C27 0.0750(18) 0.0508(14) 0.0369(14) 0.0011(11) 0.0138(12) -0.0047(13)
C28 0.143(3) 0.0656(19) 0.0514(19) -0.0135(14) 0.0180(19) -0.0199(19)
C29 0.084(2) 0.0716(18) 0.0542(17) 0.0081(14) 0.0321(15) 0.0055(15)
C30 0.089(2) 0.089(2) 0.061(2) 0.0116(16) -0.0168(16) -0.0016(18)
N1 0.0559(12) 0.0404(10) 0.0312(10) -0.0006(8) 0.0110(9) -0.0054(9)
N2 0.0455(11) 0.0316(9) 0.0427(11) -0.0013(8) 0.0123(9) -0.0047(8)
N3 0.0590(13) 0.0406(10) 0.0435(12) -0.0118(9) 0.0192(10) -0.0143(9)
O1 0.0720(11) 0.0360(8) 0.0429(10) -0.0047(7) 0.0075(8) 0.0094(8)
O2 0.0655(11) 0.0529(10) 0.0345(9) 0.0065(8) 0.0131(8) 0.0001(8)
O3 0.0644(11) 0.0387(8) 0.0410(10) 0.0000(7) 0.0146(8) -0.0047(7)
O4 0.0735(12) 0.0416(9) 0.0511(10) 0.0098(8) 0.0146(9) -0.0008(8)

loop_
_atom_type_symbol
_atom_type_description
_atom_type_scat_dispersion_real
_atom_type_scat_dispersion_imag
_atom_type_scat_source
C C 0.0033 0.0016 'International Tables Vol C Tables 4.2.6.8 and 6.1.1.4'
H H 0.0000 0.0000 'International Tables Vol C Tables 4.2.6.8 and 6.1.1.4'
N N 0.0061 0.0033 'International Tables Vol C Tables 4.2.6.8 and 6.1.1.4'
O O 0.0106 0.0060 'International Tables Vol C Tables 4.2.6.8 and 6.1.1.4'

loop_
_geom_angle_atom_site_label_1
_geom_angle_atom_site_label_2
_geom_angle_atom_site_label_3
_geom_angle
C2 C1 C6 117.98(19)
C2 C1 C16 123.22(19)
C6 C1 C16 118.51(17)
C3 C2 C1 121.8(2)
C3 C2 H2 119.1
C1 C2 H2 119.1
C2 C3 C4 119.5(2)
C2 C3 H3 120.2
C4 C3 H3 120.2
C5 C4 C3 120.1(2)
C5 C4 H4 120.0
C3 C4 H4 120.0
C4 C5 C6 120.6(2)
C4 C5 H5 119.7
C6 C5 H5 119.7
N3 C6 C5 119.4(2)
N3 C6 C1 120.72(18)
C5 C6 C1 119.8(2)
N3 C7 N1 114.80(18)
N3 C7 C15 114.47(16)
N1 C7 C15 102.05(15)
N3 C7 H7 108.4
N1 C7 H7 108.4
C15 C7 H7 108.4
N1 C8 H8A 109.5
N1 C8 H8B 109.5
H8A C8 H8B 109.5
N1 C8 H8C 109.5
H8A C8 H8C 109.5
H8B C8 H8C 109.5
C10 C9 N1 126.8(2)
C10 C9 C14 122.2(2)
N1 C9 C14 111.04(17)
C9 C10 C11 118.1(2)
C9 C10 H10 121.0
C11 C10 H10 121.0
C12 C11 C10 121.0(2)
C12 C11 H11 119.5
C10 C11 H11 119.5
C11 C12 C13 122.0(2)
C11 C12 H12 119.0
C13 C12 H12 119.0
C14 C13 C12 117.3(2)
C14 C13 C21 127.01(18)
C12 C13 C21 115.71(19)
C13 C14 C9 119.46(18)
C13 C14 C15 134.57(19)
C9 C14 C15 105.96(17)
C14 C15 C7 99.01(15)
C14 C15 C19 118.87(17)
C7 C15 C19 110.03(16)
C14 C15 C16 109.24(15)
C7 C15 C16 105.79(16)
C19 C15 C16 112.39(15)
C17 C16 C1 113.98(16)
C17 C16 C15 111.50(16)
C1 C16 C15 111.24(16)
C17 C16 H16 106.5
C1 C16 H16 106.5
C15 C16 H16 106.5
O2 C17 O1 123.6(2)
O2 C17 C16 126.74(19)
O1 C17 C16 109.70(18)
O1 C18 H18A 109.5
O1 C18 H18B 109.5
H18A C18 H18B 109.5
O1 C18 H18C 109.5
H18A C18 H18C 109.5
H18B C18 H18C 109.5
C20 C19 C15 113.79(16)
C20 C19 H19A 108.8
C15 C19 H19A 108.8
C20 C19 H19B 108.8
C15 C19 H19B 108.8
H19A C19 H19B 107.7
N2 C20 C19 110.45(17)
N2 C20 H20A 109.6
C19 C20 H20A 109.6
N2 C20 H20B 109.6
C19 C20 H20B 109.6
H20A C20 H20B 108.1
N2 C21 C22 109.66(17)
N2 C21 C13 112.61(17)
C22 C21 C13 112.32(16)
N2 C21 H21 107.3
C22 C21 H21 107.3
C13 C21 H21 107.3
C23 C22 C21 128.8(2)
C23 C22 H22 115.6
C21 C22 H22 115.6
C22 C23 C24 124.1(2)
C22 C23 C25 121.1(2)
C24 C23 C25 114.7(2)
C23 C24 H24A 109.5
C23 C24 H24B 109.5
H24A C24 H24B 109.5
C23 C24 H24C 109.5
H24A C24 H24C 109.5
H24B C24 H24C 109.5
C23 C25 H25A 109.5
C23 C25 H25B 109.5
H25A C25 H25B 109.5
C23 C25 H25C 109.5
H25A C25 H25C 109.5
H25B C25 H25C 109.5
O4 C26 O3 125.1(2)
O4 C26 N2 123.6(2)
O3 C26 N2 111.29(18)
O3 C27 C29 109.4(2)
O3 C27 C30 110.2(2)
C29 C27 C30 112.7(2)
O3 C27 C28 101.91(18)
C29 C27 C28 110.9(2)
C30 C27 C28 111.2(2)
C27 C28 H28A 109.5
C27 C28 H28B 109.5
H28A C28 H28B 109.5
C27 C28 H28C 109.5
H28A C28 H28C 109.5
H28B C28 H28C 109.5
C27 C29 H29A 109.5
C27 C29 H29B 109.5
H29A C29 H29B 109.5
C27 C29 H29C 109.5
H29A C29 H29C 109.5
H29B C29 H29C 109.5
C27 C30 H30A 109.5
C27 C30 H30B 109.5
H30A C30 H30B 109.5
C27 C30 H30C 109.5
H30A C30 H30C 109.5
H30B C30 H30C 109.5
C9 N1 C8 119.25(17)
C9 N1 C7 103.99(17)
C8 N1 C7 116.04(17)
C26 N2 C20 116.44(17)
C26 N2 C21 124.08(17)
C20 N2 C21 117.98(17)
C6 N3 C7 123.04(17)
C6 N3 H3N 118.5
C7 N3 H3N 118.5
C17 O1 C18 116.99(18)
C26 O3 C27 119.57(16)

loop_
_geom_bond_atom_site_label_1
_geom_bond_atom_site_label_2
_geom_bond_distance
C1 C2 1.390(3)
C1 C6 1.407(3)
C1 C16 1.513(3)
C2 C3 1.379(3)
C2 H2 0.9300
C3 C4 1.387(4)
C3 H3 0.9300
C4 C5 1.373(3)
C4 H4 0.9300
C5 C6 1.396(3)
C5 H5 0.9300
C6 N3 1.380(3)
C7 N3 1.419(3)
C7 N1 1.485(3)
C7 C15 1.537(3)
C7 H7 0.9800
C8 N1 1.451(3)
C8 H8A 0.9600
C8 H8B 0.9600
C8 H8C 0.9600
C9 C10 1.376(3)
C9 N1 1.400(3)
C9 C14 1.416(3)
C10 C11 1.380(3)
C10 H10 0.9300
C11 C12 1.381(3)
C11 H11 0.9300
C12 C13 1.407(3)
C12 H12 0.9300
C13 C14 1.396(3)
C13 C21 1.527(3)
C14 C15 1.537(3)
C15 C19 1.543(3)
C15 C16 1.576(3)
C16 C17 1.510(3)
C16 H16 0.9800
C17 O2 1.203(2)
C17 O1 1.336(2)
C18 O1 1.442(3)
C18 H18A 0.9600
C18 H18B 0.9600
C18 H18C 0.9600
C19 C20 1.514(3)
C19 H19A 0.9700
C19 H19B 0.9700
C20 N2 1.465(2)
C20 H20A 0.9700
C20 H20B 0.9700
C21 N2 1.471(2)
C21 C22 1.507(3)
C21 H21 0.9800
C22 C23 1.328(3)
C22 H22 0.9300
C23 C24 1.494(3)
C23 C25 1.509(3)
C24 H24A 0.9600
C24 H24B 0.9600
C24 H24C 0.9600
C25 H25A 0.9600
C25 H25B 0.9600
C25 H25C 0.9600
C26 O4 1.214(2)
C26 O3 1.352(2)
C26 N2 1.359(3)
C27 O3 1.480(3)
C27 C29 1.512(3)
C27 C30 1.521(4)
C27 C28 1.521(3)
C28 H28A 0.9600
C28 H28B 0.9600
C28 H28C 0.9600
C29 H29A 0.9600
C29 H29B 0.9600
C29 H29C 0.9600
C30 H30A 0.9600
C30 H30B 0.9600
C30 H30C 0.9600
N3 H3N 0.8600

loop_
_geom_torsion_atom_site_label_1
_geom_torsion_atom_site_label_2
_geom_torsion_atom_site_label_3
_geom_torsion_atom_site_label_4
_geom_torsion
C6 C1 C2 C3 -1.7(3)
C16 C1 C2 C3 -175.4(2)
C1 C2 C3 C4 -1.4(4)
C2 C3 C4 C5 2.2(4)
C3 C4 C5 C6 0.2(4)
C4 C5 C6 N3 176.4(2)
C4 C5 C6 C1 -3.4(4)
C2 C1 C6 N3 -175.8(2)
C16 C1 C6 N3 -1.7(3)
C2 C1 C6 C5 4.1(3)
C16 C1 C6 C5 178.1(2)
N1 C9 C10 C11 178.9(2)
C14 C9 C10 C11 -0.4(4)
C9 C10 C11 C12 -1.3(4)
C10 C11 C12 C13 1.6(4)
C11 C12 C13 C14 -0.1(3)
C11 C12 C13 C21 179.7(2)
C12 C13 C14 C9 -1.5(3)
C21 C13 C14 C9 178.72(19)
C12 C13 C14 C15 177.2(2)
C21 C13 C14 C15 -2.5(4)
C10 C9 C14 C13 1.9(3)
N1 C9 C14 C13 -177.59(18)
C10 C9 C14 C15 -177.2(2)
N1 C9 C14 C15 3.3(2)
C13 C14 C15 C7 154.1(2)
C9 C14 C15 C7 -26.96(19)
C13 C14 C15 C19 35.2(3)
C9 C14 C15 C19 -145.88(18)
C13 C14 C15 C16 -95.6(3)
C9 C14 C15 C16 83.35(19)
N3 C7 C15 C14 164.58(18)
N1 C7 C15 C14 39.94(18)
N3 C7 C15 C19 -70.1(2)
N1 C7 C15 C19 165.26(15)
N3 C7 C15 C16 51.5(2)
N1 C7 C15 C16 -73.11(17)
C2 C1 C16 C17 -26.5(3)
C6 C1 C16 C17 159.84(19)
C2 C1 C16 C15 -153.6(2)
C6 C1 C16 C15 32.7(3)
C14 C15 C16 C17 70.7(2)
C7 C15 C16 C17 176.42(16)
C19 C15 C16 C17 -63.5(2)
C14 C15 C16 C1 -160.86(17)
C7 C15 C16 C1 -55.1(2)
C19 C15 C16 C1 65.0(2)
C1 C16 C17 O2 -39.1(3)
C15 C16 C17 O2 87.9(2)
C1 C16 C17 O1 141.04(17)
C15 C16 C17 O1 -91.99(19)
C14 C15 C19 C20 -5.9(3)
C7 C15 C19 C20 -118.92(19)
C16 C15 C19 C20 123.47(19)
C15 C19 C20 N2 -61.6(2)
C14 C13 C21 N2 -7.4(3)
C12 C13 C21 N2 172.82(18)
C14 C13 C21 C22 -131.8(2)
C12 C13 C21 C22 48.4(3)
N2 C21 C22 C23 123.9(3)
C13 C21 C22 C23 -110.1(3)
C21 C22 C23 C24 2.6(4)
C21 C22 C23 C25 -179.0(2)
C10 C9 N1 C8 -25.1(3)
C14 C9 N1 C8 154.3(2)
C10 C9 N1 C7 -156.2(2)
C14 C9 N1 C7 23.2(2)
N3 C7 N1 C9 -164.24(17)
C15 C7 N1 C9 -39.82(19)
N3 C7 N1 C8 62.7(2)
C15 C7 N1 C8 -172.84(18)
O4 C26 N2 C20 9.4(3)
O3 C26 N2 C20 -170.39(17)
O4 C26 N2 C21 175.1(2)
O3 C26 N2 C21 -4.7(3)
C19 C20 N2 C26 -90.6(2)
C19 C20 N2 C21 102.8(2)
C22 C21 N2 C26 -87.0(2)
C13 C21 N2 C26 147.16(19)
C22 C21 N2 C20 78.5(2)
C13 C21 N2 C20 -47.4(2)
C5 C6 N3 C7 176.5(2)
C1 C6 N3 C7 -3.6(3)
N1 C7 N3 C6 93.6(2)
C15 C7 N3 C6 -24.0(3)
O2 C17 O1 C18 1.0(3)
C16 C17 O1 C18 -179.14(18)
O4 C26 O3 C27 0.5(3)
N2 C26 O3 C27 -179.69(18)
C29 C27 O3 C26 67.1(3)
C30 C27 O3 C26 -57.3(3)
C28 C27 O3 C26 -175.4(2)
